data_2212167
loop_
_publ_author_name
'Best, Daniel'
'Jenkinson, Sarah F.'
'David J. Watkin'
'Kathrine V. Booth'
'Fleet, George W. J.'

_publ_section_title
;2,3-<i>O</i>-Isopropylidene-<small>L</small>-apiono-1,4-lactone
 [(3<i>S</i>,4<i>S</i>)-3,4-dihydroxy-4-(hydroxymethyl)-3,4-di-<i>O</i>-isopropylidene-4,5-dihydrofuran-2(3<i>H</i>)-one]
;
_journal_coeditor_code FL2098
_journal_issue 2
_journal_name_full 'Acta Crystallographica Section E'
_journal_page_first o1056
_journal_page_last o1057
_journal_paper_doi 10.1107/S1600536807004230
_journal_volume 63
_journal_year 2007
_chemical_formula_iupac 'C8 H12 O5'
_chemical_formula_moiety 'C8 H12 O5'
_chemical_formula_sum 'C8 H12 O5'
_chemical_formula_weight 188.18
_chemical_name_common
;
2,3-<i>O</i>-Isopropylidene-L-apiono-1,4-lactone
;
_chemical_name_systematic
;
(3<i>S</i>,4<i>S</i>)-3,4-dihydroxy-4-(hydroxymethyl)-3,4-di-
<i>O</i>-isopropylidene-dihydrofuran-2(3<i>H</i>)-one
;
_space_group_IT_number 19
_symmetry_cell_setting orthorhombic
_symmetry_space_group_name_Hall 'P 2ac 2ab'
_symmetry_space_group_name_H-M 'P 21 21 21'
_atom_sites_solution_hydrogens difmap
_atom_sites_solution_primary direct
_cell_angle_alpha 90
_cell_angle_beta 90
_cell_angle_gamma 90
_cell_formula_units_Z 4
_cell_length_a 7.2075(2)
_cell_length_b 9.5645(3)
_cell_length_c 12.9851(5)
_cell_measurement_reflns_used 1098
_cell_measurement_temperature 150
_cell_measurement_theta_max 27
_cell_measurement_theta_min 5
_cell_volume 895.14(5)
_computing_cell_refinement 'DENZO and SCALEPACK (Otwinowski & Minor, 1997)'
_computing_data_collection 'COLLECT (Nonius, 2001)'
_computing_data_reduction 'DENZO and SCALEPACK'
_computing_molecular_graphics 'CAMERON (Watkin <i>et al.</i>,  1996)'
_computing_publication_material CRYSTALS
_computing_structure_refinement 'CRYSTALS (Betteridge <i>et al.</i>,  2003)'
_computing_structure_solution 'SIR92 (Altomare <i>et al.</i>,  1994)'
_diffrn_ambient_temperature 150
_diffrn_measured_fraction_theta_full 0.986
_diffrn_measured_fraction_theta_max 0.973
_diffrn_measurement_device_type 'Nonius KappaCCD area-detector'
_diffrn_measurement_method \w
_diffrn_radiation_monochromator graphite
_diffrn_radiation_type 'Mo K\a'
_diffrn_radiation_wavelength 0.71073
_diffrn_reflns_av_R_equivalents 0.035
_diffrn_reflns_limit_h_max 9
_diffrn_reflns_limit_h_min -9
_diffrn_reflns_limit_k_max 12
_diffrn_reflns_limit_k_min -12
_diffrn_reflns_limit_l_max 16
_diffrn_reflns_limit_l_min -16
_diffrn_reflns_number 4866
_diffrn_reflns_theta_full 26.364
_diffrn_reflns_theta_max 27.462
_diffrn_reflns_theta_min 5.116
_diffrn_standards_number 0
_exptl_absorpt_coefficient_mu 0.117
_exptl_absorpt_correction_T_max 0.97
_exptl_absorpt_correction_T_min 0.74
_exptl_absorpt_correction_type multi-scan
_exptl_absorpt_process_details '(DENZO and SCALEPACK; Otwinowski & Minor, 1997)'
_exptl_crystal_colour colourless
_exptl_crystal_density_diffrn 1.396
_exptl_crystal_description block
_exptl_crystal_F_000 400
_exptl_crystal_size_max 0.70
_exptl_crystal_size_mid 0.50
_exptl_crystal_size_min 0.30
_refine_diff_density_max 0.21
_refine_diff_density_min -0.22
_refine_ls_extinction_method none
_refine_ls_goodness_of_fit_ref 0.9547
_refine_ls_hydrogen_treatment constr
_refine_ls_matrix_type full
_refine_ls_number_parameters 118
_refine_ls_number_reflns 1171
_refine_ls_number_restraints 0
_refine_ls_R_factor_all 0.0321
_refine_ls_R_factor_gt 0.0298
_refine_ls_shift/su_max 0.000177
_refine_ls_structure_factor_coef Fsqd
_refine_ls_weighting_details 'w = 1/[\s^2^(F^2^) + (0.03P)^2^ + 0.32P], where P=[max(Fo^2^,0) + 2Fc^2^]/3'
_refine_ls_weighting_scheme calc
_refine_ls_wR_factor_all 0.0738
_refine_ls_wR_factor_gt 0.0722
_refine_ls_wR_factor_ref 0.0738
_reflns_number_gt 1106
_reflns_number_total 1171
_reflns_threshold_expression I>2\s(I)
_cod_data_source_file fl2098.cif
_cod_data_source_block 5
_cod_database_code 2212167
_cod_database_fobs_code 2212167

loop_
_symmetry_equiv_pos_as_xyz
x,y,z
x+1/2,-y+1/2,-z
-x,y+1/2,-z+1/2
-x+1/2,-y,z+1/2

loop_
_atom_site_type_symbol
_atom_site_label
_atom_site_fract_x
_atom_site_fract_y
_atom_site_fract_z
_atom_site_U_iso_or_equiv
_atom_site_adp_type
_atom_site_occupancy
C C1 0.6074(2) 0.48960(16) 0.48591(12) 0.0181 Uani 1.0000
C C2 0.7178(2) 0.56545(17) 0.40266(11) 0.0169 Uani 1.0000
C C3 0.9198(2) 0.53234(18) 0.42587(14) 0.0241 Uani 1.0000
O O4 0.93534(18) 0.45806(14) 0.51288(10) 0.0327 Uani 1.0000
C C5 0.7547(2) 0.4199(2) 0.55445(13) 0.0276 Uani 1.0000
O O6 1.05349(18) 0.56712(16) 0.37647(11) 0.0373 Uani 1.0000
O O7 0.65718(17) 0.51103(12) 0.30752(8) 0.0206 Uani 1.0000
C C8 0.5685(3) 0.37907(17) 0.32742(11) 0.0202 Uani 1.0000
O O9 0.49615(15) 0.39187(11) 0.42987(8) 0.0183 Uani 1.0000
C C10 0.4075(3) 0.3641(2) 0.25376(13) 0.0301 Uani 1.0000
C C11 0.7071(3) 0.25999(18) 0.32074(15) 0.0322 Uani 1.0000
C C12 0.4786(2) 0.58301(18) 0.54719(13) 0.0258 Uani 1.0000
O O13 0.36494(18) 0.66645(13) 0.48294(11) 0.0330 Uani 1.0000
H H21 0.6993 0.6675 0.4071 0.0196 Uiso 1.0000
H H51 0.7463 0.4545 0.6261 0.0308 Uiso 1.0000
H H52 0.7359 0.3164 0.5507 0.0312 Uiso 1.0000
H H101 0.3498 0.2754 0.2701 0.0464 Uiso 1.0000
H H102 0.3241 0.4451 0.2678 0.0467 Uiso 1.0000
H H103 0.4629 0.3654 0.1853 0.0453 Uiso 1.0000
H H111 0.6393 0.1759 0.3427 0.0526 Uiso 1.0000
H H112 0.8147 0.2783 0.3660 0.0521 Uiso 1.0000
H H113 0.7494 0.2495 0.2485 0.0522 Uiso 1.0000
H H121 0.5539 0.6468 0.5897 0.0324 Uiso 1.0000
H H122 0.4009 0.5232 0.5952 0.0323 Uiso 1.0000
H H7 0.2897 0.6064 0.4591 0.0509 Uiso 1.0000

loop_
_atom_site_aniso_label
_atom_site_aniso_U_11
_atom_site_aniso_U_22
_atom_site_aniso_U_33
_atom_site_aniso_U_12
_atom_site_aniso_U_13
_atom_site_aniso_U_23
C1 0.0217(8) 0.0155(7) 0.0170(7) -0.0018(6) -0.0011(6) -0.0018(6)
C2 0.0199(7) 0.0138(6) 0.0170(7) -0.0006(6) -0.0027(6) -0.0015(6)
C3 0.0218(8) 0.0211(8) 0.0296(8) 0.0001(7) -0.0036(7) -0.0023(7)
O4 0.0260(6) 0.0333(7) 0.0389(7) 0.0029(6) -0.0108(6) 0.0074(6)
C5 0.0338(9) 0.0268(8) 0.0222(8) -0.0001(8) -0.0058(8) 0.0050(7)
O6 0.0203(6) 0.0418(8) 0.0500(8) -0.0036(6) 0.0062(6) -0.0015(7)
O7 0.0305(6) 0.0160(5) 0.0151(5) -0.0079(5) -0.0019(5) 0.0001(4)
C8 0.0294(8) 0.0154(7) 0.0158(7) -0.0049(7) 0.0025(7) -0.0009(6)
O9 0.0238(6) 0.0153(5) 0.0159(5) -0.0047(5) 0.0020(4) -0.0027(5)
C10 0.0429(11) 0.0263(9) 0.0212(8) -0.0151(9) -0.0059(8) -0.0012(7)
C11 0.0422(10) 0.0192(8) 0.0352(10) 0.0014(8) 0.0120(9) -0.0049(8)
C12 0.0295(8) 0.0236(8) 0.0244(8) -0.0004(8) 0.0040(7) -0.0077(7)
O13 0.0247(6) 0.0242(6) 0.0501(8) 0.0061(5) -0.0032(6) -0.0121(6)

loop_
_atom_type_symbol
_atom_type_scat_dispersion_real
_atom_type_scat_dispersion_imag
_atom_type_scat_source
C 0.0033 0.0016 'International Tables Vol C 4.2.6.8 and 6.1.1.4'
H 0.0000 0.0000 'International Tables Vol C 4.2.6.8 and 6.1.1.4'
O 0.0106 0.0060 'International Tables Vol C 4.2.6.8 and 6.1.1.4'

loop_
_geom_angle_atom_site_label_1
_geom_angle_atom_site_label_2
_geom_angle_atom_site_label_3
_geom_angle
_geom_angle_publ_flag
C2 C1 C5 104.83(13) no
C2 C1 O9 104.04(12) no
C5 C1 O9 113.48(13) no
C2 C1 C12 114.30(13) no
C5 C1 C12 112.00(13) no
O9 C1 C12 108.03(13) no
C1 C2 C3 105.08(13) no
C1 C2 O7 106.48(12) no
C3 C2 O7 113.18(14) no
C1 C2 H21 111.0 no
C3 C2 H21 108.9 no
O7 C2 H21 112.0 no
C2 C3 O4 110.95(14) no
C2 C3 O6 127.09(16) no
O4 C3 O6 121.94(16) no
C3 O4 C5 111.77(13) no
C1 C5 O4 107.13(13) no
C1 C5 H51 110.9 no
O4 C5 H51 108.6 no
C1 C5 H52 107.9 no
O4 C5 H52 110.5 no
H51 C5 H52 111.6 no
C2 O7 C8 107.71(11) no
O7 C8 O9 104.67(12) no
O7 C8 C10 108.12(13) no
O9 C8 C10 108.45(14) no
O7 C8 C11 110.83(14) no
O9 C8 C11 110.88(13) no
C10 C8 C11 113.47(15) no
C8 O9 C1 108.91(12) no
C8 C10 H101 105.9 no
C8 C10 H102 105.9 no
H101 C10 H102 112.4 no
C8 C10 H103 105.2 no
H101 C10 H103 112.8 no
H102 C10 H103 113.8 no
C8 C11 H111 105.7 no
C8 C11 H112 110.4 no
H111 C11 H112 111.3 no
C8 C11 H113 109.4 no
H111 C11 H113 110.1 no
H112 C11 H113 109.8 no
C1 C12 O13 112.18(14) no
C1 C12 H121 108.8 no
O13 C12 H121 107.4 no
C1 C12 H122 109.2 no
O13 C12 H122 111.1 no
H121 C12 H122 108.0 no
C12 O13 H7 101.7 no

loop_
_geom_bond_atom_site_label_1
_geom_bond_atom_site_label_2
_geom_bond_distance
_geom_bond_publ_flag
C1 C2 1.526(2) no
C1 C5 1.537(2) no
C1 O9 1.4303(18) no
C1 C12 1.514(2) no
C2 C3 1.520(2) no
C2 O7 1.4100(18) no
C2 H21 0.987 no
C3 O4 1.339(2) no
C3 O6 1.204(2) no
O4 C5 1.456(2) no
C5 H51 0.989 no
C5 H52 1.001 no
O7 C8 1.4383(19) no
C8 O9 1.4340(18) no
C8 C10 1.510(2) no
C8 C11 1.517(2) no
C10 H101 0.969 no
C10 H102 0.997 no
C10 H103 0.974 no
C11 H111 0.983 no
C11 H112 0.989 no
C11 H113 0.991 no
C12 O13 1.416(2) no
C12 H121 0.986 no
C12 H122 1.014 no
O13 H7 0.848 no

loop_
_geom_hbond_atom_site_label_D
_geom_hbond_atom_site_label_H
_geom_hbond_atom_site_label_A
_geom_hbond_site_symmetry_A
_geom_hbond_distance_DH
_geom_hbond_distance_HA
_geom_hbond_distance_DA
_geom_hbond_angle_DHA
_geom_hbond_publ_flag
O13 H7 O6 1_455 0.85 2.05 2.802(2) 148 yes

loop_
_cod_related_entry_id
_cod_related_entry_database
_cod_related_entry_code
1 ChemSpider 21185651
